data_7131634
loop_
_publ_author_name
'Borys, Andryj M.'
'Kunzmann, Tim'
'Gil-Negrete, Jose M'
'Hevia, Eva'

_publ_section_title
;
 Atom-efficient arylation of <i>N</i>-tosylimines mediated by cooperative
 ZnAr<sub>2</sub>/Zn(C<sub>6</sub>F<sub>5</sub>)<sub>2</sub> combinations.
;
_journal_issue 49
_journal_name_full 'Chemical communications (Cambridge, England)'
_journal_page_first 7583
_journal_page_last 7586
_journal_paper_doi 10.1039/d3cc01490h
_journal_volume 59
_journal_year 2023
_chemical_formula_moiety 'C104 H92 N4 O8 S4 Zn4'
_chemical_formula_sum 'C104 H92 N4 O8 S4 Zn4'
_chemical_formula_weight 1915.53
_space_group_IT_number 2
_space_group_name_Hall '-P 1'
_space_group_name_H-M_alt 'P -1'
_symmetry_cell_setting triclinic
_symmetry_Int_Tables_number 2
_symmetry_space_group_name_Hall '-P 1'
_symmetry_space_group_name_H-M 'P -1'
_atom_sites_solution_hydrogens geom
_atom_sites_solution_primary dual
_audit_creation_date 2023-03-20T12:42:03-00:00
_audit_update_record
;
2023-03-25 deposited with the CCDC.	2023-05-15 downloaded from the CCDC.
;
_cell_angle_alpha 70.109(2)
_cell_angle_beta 81.732(2)
_cell_angle_gamma 72.621(2)
_cell_formula_units_Z 1
_cell_length_a 13.5602(3)
_cell_length_b 13.8377(3)
_cell_length_c 14.8499(2)
_cell_measurement_reflns_used 49088
_cell_measurement_temperature 173.00(10)
_cell_measurement_theta_max 77.991
_cell_measurement_theta_min 3.139
_cell_volume 2497.85(9)
_computing_cell_refinement 'CrysAlisPro 1.171.42.86a (Rigaku OD, 2023)'
_computing_data_collection 'CrysAlisPro 1.171.42.86a (Rigaku OD, 2023)'
_computing_data_reduction 'CrysAlisPro 1.171.42.86a (Rigaku OD, 2023)'
_computing_molecular_graphics 'Olex2 1.5 (Dolomanov et al., 2009)'
_computing_publication_material 'Olex2 1.5 (Dolomanov et al., 2009)'
_computing_structure_refinement 'SHELXL 2019/2 (Sheldrick, 2015)'
_computing_structure_solution 'SHELXT  (Sheldrick, 2015)'
_diffrn_ambient_environment N~2~
_diffrn_ambient_temperature 173.00(10)
_diffrn_detector 'Hybrid Pixel Array Detector'
_diffrn_detector_area_resol_mean 10
_diffrn_detector_type HyPix
_diffrn_measured_fraction_theta_full 1
_diffrn_measured_fraction_theta_max 0.997
_diffrn_measurement_details
;
List of Runs (angles in degrees, time in seconds):

  # Type    Start    End  Width  t~exp~   \w     \q     \k     \f   Frames
#--------------------------------------------------------------------------
  1  \w    -66.00  -9.00   0.50    1.20    --  -23.00 121.00 -54.00  114
  2  \w    -86.00 -26.00   0.50    1.20    --  -23.00 152.00 106.00  120
  3  \w    -94.00  -8.00   0.50    1.20    --  -23.00 -57.00-180.00  172
  4  \w    -96.00 -10.00   0.50    1.20    --  -23.00 -38.00 -90.00  172
  5  \w    -68.00 -12.00   0.50    1.20    --  -23.00 125.00 -90.00  112
  6  \w    -94.00  -8.00   0.50    1.20    --  -23.00 -57.00  60.00  172
  7  \w      1.00  43.00   0.50    1.20    --   30.00  90.00 -82.71   84
  8  \w     -1.00  29.00   0.50    1.20    --   30.00  96.00 129.05   60
  9  \w     15.00  43.00   0.50    1.20    --   42.00  87.00 -68.54   56
 10  \w     17.00  43.00   0.50    1.20    --   46.00  90.00 176.29   52
 11  \w     17.00  43.00   0.50    1.20    --   46.00  90.00   6.88   52
 12  \w     17.00  43.00   0.50    1.20    --   46.00  90.00 134.67   52
 13  \w    -24.00  71.00   0.50    1.20    --   47.92 -77.00 -60.00  190
 14  \w    -24.00  71.00   0.50    1.20    --   47.92 -77.00 120.00  190
 15  \w     28.00 122.00   0.50    1.20    --   50.00  76.00-103.45  188
 16  \w     27.00 122.00   0.50    1.20    --   50.00  77.00 -41.11  190
 17  \w     32.00 126.00   0.50    1.20    --   54.00  76.00  72.18  188
 18  \w     40.00 135.00   0.50    1.20    --   62.00  75.00  29.37  190
 19  \w     40.00 135.00   0.50    1.20    --   62.00  75.00 138.45  190
 20  \w     39.00 135.00   0.50    1.20    --   62.00  77.00  73.75  192
 21  \w     40.00 135.00   0.50    1.20    --   62.00  75.00 -90.74  190
 22  \w     39.00 135.00   0.50    1.20    --   62.00  77.00-176.72  192
 23  \w     45.00 139.00   0.50    1.20    --   66.00  73.00  36.21  188
 24  \w     43.00 139.00   0.50    1.20    --   66.00  77.00 105.26  192
 25  \w     43.00 139.00   0.50    1.20    --   66.00  77.00 -17.33  192
 26  \w     44.00 139.00   0.50    1.20    --   66.00  75.00  -0.29  190
 27  \w     48.00 143.00   0.50    1.20    --   70.00  76.00 141.43  190
 28  \w     48.00 143.00   0.50    1.20    --   70.00  76.00 -46.94  190
 29  \w     48.00 143.00   0.50    1.20    --   70.00  75.00-127.35  190
 30  \w     48.00 143.00   0.50    1.20    --   70.00  75.00 -76.27  190
 31  \w     51.00 146.00   0.50    1.20    --   74.00  77.00-157.71  190
 32  \w     59.00 151.00   0.50    1.20    --   78.00  67.00 -52.96  184
 33  \w     67.00 159.00   0.50    6.00    --   86.00  67.00 -26.40  184
 34  \w     74.00 162.00   0.50    6.00    --   90.00  59.00 115.32  176
 35  \w     85.00 175.00   0.50    6.00    --  102.00  63.00 -78.20  180
 36  \w     86.00 175.00   0.50    6.00    --  102.00  59.00-173.43  178
 37  \w     91.00 177.00   0.50    6.00    --  110.00  69.00 178.84  172
 38  \w     97.00 177.00   0.50    6.00    --  113.25  61.00 -60.00  160
 39  \w     91.00 177.00   0.50    6.00    --  113.25  77.00  90.00  172
 40  \w     42.00 106.00   0.50    6.00    --  113.25 -94.00 -30.00  128
 41  \w     91.00 177.00   0.50    6.00    --  113.25  77.00-150.00  172
 42  \w     97.00 177.00   0.50    6.00    --  113.25  61.00 120.00  160
 43  \w     42.00 102.00   0.50    6.00    --  113.25 -77.00 120.00  120
 44  \w     42.00 102.00   0.50    6.00    --  113.25 -77.00 150.00  120
 45  \w     97.00 177.00   0.50    6.00    --  113.25  61.00  30.00  160
 46  \w     91.00 177.00   0.50    6.00    --  113.25  77.00  30.00  172
 47  \w     97.00 177.00   0.50    6.00    --  113.25  61.00  60.00  160
 48  \w     42.00 102.00   0.50    6.00    --  113.25 -77.00-120.00  120
 49  \w     42.00 102.00   0.50    6.00    --  113.25 -77.00-180.00  120
 50  \w     42.00 102.00   0.50    6.00    --  113.25 -77.00   0.00  120
 51  \w     42.00 102.00   0.50    6.00    --  113.25 -77.00 -90.00  120
 52  \w     97.00 177.00   0.50    6.00    --  113.25  61.00-120.00  160
 53  \w     42.00 106.00   0.50    6.00    --  113.25 -94.00  90.00  128
 54  \w     42.00 102.00   0.50    6.00    --  113.25 -77.00  90.00  120
 55  \w     97.00 177.00   0.50    6.00    --  113.25  61.00 -30.00  160
 56  \w     91.00 177.00   0.50    6.00    --  113.25  77.00 -60.00  172
 57  \w     97.00 177.00   0.50    6.00    --  113.25  61.00 150.00  160
 58  \w     91.00 177.00   0.50    6.00    --  113.25  77.00 150.00  172
 59  \w     91.00 177.00   0.50    6.00    --  113.25  77.00-120.00  172
 60  \w     42.00 106.00   0.50    6.00    --  113.25 -94.00-150.00  128
 61  \w     42.00 102.00   0.50    6.00    --  113.25 -77.00  60.00  120
 62  \w     42.00 106.00   0.50    6.00    --  113.25 -94.00-120.00  128
 63  \w     97.00 177.00   0.50    6.00    --  113.25  61.00-150.00  160
 64  \w     42.00 106.00   0.50    6.00    --  113.25 -94.00 150.00  128
 65  \w     42.00 106.00   0.50    6.00    --  113.25 -94.00 -90.00  128
 66  \w     91.00 177.00   0.50    6.00    --  113.25  77.00 -90.00  172
 67  \w     97.00 177.00   0.50    6.00    --  113.25  61.00  90.00  160
 68  \w     97.00 177.00   0.50    6.00    --  113.25  61.00   0.00  160
 69  \w     91.00 174.00   0.50    6.00    --  113.25  77.00  60.00  166
 70  \w    141.00 175.00   0.50    6.00    --  113.25  77.00 120.00   68
 71  \w    134.00 177.00   0.50    6.00    --  113.25  77.00   0.00   86
 72  \w     91.00 129.00   0.50    6.00    --  113.25  77.00 120.00   76
 73  \w    136.00 177.00   0.50    6.00    --  113.25  77.00 -30.00   82
 74  \w     91.00 118.00   0.50    6.00    --  113.25  77.00   0.00   54
 75  \w     79.00 106.00   0.50    6.00    --  113.25 -94.00  30.00   54
 76  \w     42.00  95.00   0.50    6.00    --  113.25 -77.00 -30.00  106
 77  \w     91.00 123.00   0.50    6.00    --  113.25  77.00 -30.00   64
 78  \w    151.00 177.00   0.50    6.00    --  113.25  77.00-180.00   52
 79  \w     91.00 126.00   0.50    6.00    --  113.25  77.00-180.00   70
 80  \w     42.00  69.00   0.50    6.00    --  113.25 -94.00  30.00   54
;
_diffrn_measurement_device 'four-circle diffractometer'
_diffrn_measurement_device_type 'XtaLAB Synergy, Dualflex, HyPix'
_diffrn_measurement_method '\w scans'
_diffrn_orient_matrix_type 'CrysAlisPro convention (1999,Acta A55,543-557)'
_diffrn_orient_matrix_UB_11 -0.0743493
_diffrn_orient_matrix_UB_12 0.1114341
_diffrn_orient_matrix_UB_13 -0.0102158
_diffrn_orient_matrix_UB_21 0.0220046
_diffrn_orient_matrix_UB_22 0.0328248
_diffrn_orient_matrix_UB_23 -0.1093839
_diffrn_orient_matrix_UB_31 -0.0905018
_diffrn_orient_matrix_UB_32 -0.0401278
_diffrn_orient_matrix_UB_33 -0.0113668
_diffrn_radiation_monochromator mirror
_diffrn_radiation_probe x-ray
_diffrn_radiation_type 'Cu K\a'
_diffrn_radiation_wavelength 1.54184
_diffrn_reflns_av_R_equivalents 0.0657
_diffrn_reflns_av_unetI/netI 0.024
_diffrn_reflns_Laue_measured_fraction_full 1
_diffrn_reflns_Laue_measured_fraction_max 0.997
_diffrn_reflns_limit_h_max 15
_diffrn_reflns_limit_h_min -16
_diffrn_reflns_limit_k_max 17
_diffrn_reflns_limit_k_min -17
_diffrn_reflns_limit_l_max 18
_diffrn_reflns_limit_l_min -18
_diffrn_reflns_number 96707
_diffrn_reflns_point_group_measured_fraction_full 1
_diffrn_reflns_point_group_measured_fraction_max 0.997
_diffrn_reflns_theta_full 67.684
_diffrn_reflns_theta_max 74.503
_diffrn_reflns_theta_min 3.168
_diffrn_source 'micro-focus sealed X-ray tube'
_diffrn_source_type 'PhotonJet (Cu) X-ray Source'
_exptl_absorpt_coefficient_mu 2.305
_exptl_absorpt_correction_T_max 0.937
_exptl_absorpt_correction_T_min 0.78
_exptl_absorpt_correction_type analytical
_exptl_absorpt_process_details
;
        CrysAlisPro 1.171.42.86a (Rigaku Oxford Diffraction, 2023)
        Analytical numeric absorption correction using a multifaceted crystal
        model based on expressions derived by R.C. Clark & J.S. Reid.
        (Clark, R. C. & Reid, J. S. (1995). Acta Cryst. A51, 887-897)
        Empirical absorption correction using spherical harmonics,
        implemented in SCALE3 ABSPACK scaling algorithm.
;
_exptl_crystal_colour colourless
_exptl_crystal_density_diffrn 1.273
_exptl_crystal_description block
_exptl_crystal_F_000 992
_exptl_crystal_size_max 0.157
_exptl_crystal_size_mid 0.075
_exptl_crystal_size_min 0.033
_refine_diff_density_max 0.737
_refine_diff_density_min -0.998
_refine_diff_density_rms 0.067
_refine_ls_extinction_coef 0.00046(11)
_refine_ls_extinction_expression Fc^*^=kFc[1+0.001xFc^2^\l^3^/sin(2\q)]^-1/4^
_refine_ls_extinction_method 'SHELXL-2019/2 (Sheldrick 2019)'
_refine_ls_goodness_of_fit_ref 1.071
_refine_ls_hydrogen_treatment constr
_refine_ls_matrix_type full
_refine_ls_number_parameters 617
_refine_ls_number_reflns 10200
_refine_ls_number_restraints 144
_refine_ls_restrained_S_all 1.078
_refine_ls_R_factor_all 0.057
_refine_ls_R_factor_gt 0.0531
_refine_ls_shift/su_max 0.001
_refine_ls_shift/su_mean 0
_refine_ls_structure_factor_coef Fsqd
_refine_ls_weighting_details 'w=1/[\s^2^(Fo^2^)+(0.0799P)^2^+1.9201P] where P=(Fo^2^+2Fc^2^)/3'
_refine_ls_weighting_scheme calc
_refine_ls_wR_factor_gt 0.1477
_refine_ls_wR_factor_ref 0.1506
_reflns_Friedel_coverage 0
_reflns_number_gt 9000
_reflns_number_total 10200
_reflns_threshold_expression 'I > 2\s(I)'
_cod_data_source_file d3cc01490h2.cif
_cod_data_source_block 22EH167_TK-137
_cod_depositor_comments 'Adding full bibliography for 7131634--7131637.cif.'
_cod_database_code 7131634
_shelx_estimated_absorpt_t_min 0.714
_shelx_estimated_absorpt_t_max 0.928
_oxdiff_exptl_absorpt_empirical_details
;
Empirical correction (ABSPACK) includes:
- Absorption correction using spherical harmonics
- Frame scaling
;
_oxdiff_exptl_absorpt_empirical_full_max 3.101
_oxdiff_exptl_absorpt_empirical_full_min 0.686
_shelx_shelxl_version_number 2019/2
_olex2_refinement_description
;
1. Fixed Uiso
 At 1.2 times of:
  All C(H) groups, All C(H,H) groups
 At 1.5 times of:
  All C(H,H,H) groups
2. Rigid bond restraints
 C40A, C45A, C44A, C43A, C42A, C41A
 with sigma for 1-2 distances of 0.001 and sigma for 1-3 distances of 0.001
 C40, C45, C44, C43, C42, C41
 with sigma for 1-2 distances of 0.001 and sigma for 1-3 distances of 0.001
 C1, C2, C3, C4, C5, C6
 with sigma for 1-2 distances of 0.001 and sigma for 1-3 distances of 0.001
3. Uiso/Uaniso restraints and constraints
Uanis(C41A) \\sim Ueq, Uanis(C40A) \\sim Ueq, Uanis(C45A) \\sim Ueq,
Uanis(C44A) \\sim Ueq, Uanis(C43A) \\sim Ueq, Uanis(C42A) \\sim Ueq, Uanis(C40)
\\sim Ueq: with sigma of 0.01 and sigma for terminal atoms of 0.02
Uanis(C45) \\sim Ueq, Uanis(C44) \\sim Ueq, Uanis(C43) \\sim Ueq, Uanis(C42)
\\sim Ueq, Uanis(C41) \\sim Ueq: with sigma of 0.01 and sigma for terminal
atoms of 0.02
Uanis(C2) \\sim Ueq, Uanis(C3) \\sim Ueq, Uanis(C1) \\sim Ueq, Uanis(C6) \\sim
Ueq, Uanis(C5) \\sim Ueq, Uanis(C4) \\sim Ueq: with sigma of 0.01 and sigma for
terminal atoms of 0.02
4. Others
 Sof(H33A)=Sof(C45A)=Sof(H45A)=Sof(C44A)=Sof(H44A)=Sof(C43A)=Sof(H43A)=
 Sof(C42A)=Sof(H42A)=Sof(C41A)=Sof(H41A)=Sof(C40A)=1-FVAR(1)
 Sof(H33)=Sof(C40)=Sof(C41)=Sof(H41)=Sof(C45)=Sof(H45)=Sof(C44)=Sof(H44)=
 Sof(C42)=Sof(H42)=Sof(C43)=Sof(H43)=FVAR(1)
5.a Ternary CH refined with riding coordinates:
 C7(H7), C33(H33), C33(H33A)
5.b Aromatic/amide H refined with riding coordinates:
 C32(H32), C25(H25), C21(H21), C19(H19), C28(H28), C39(H39), C47(H47),
 C51(H51), C24(H24), C15(H15), C22(H22), C38(H38), C35(H35), C29(H29), C18(H18),
  C48(H48), C37(H37), C9(H9), C50(H50), C16(H16), C36(H36), C13(H13), C11(H11),
 C17(H17), C31(H31), C6(H6), C30(H30), C12(H12), C41(H41), C10(H10), C2(H2),
 C45(H45), C4(H4), C3(H3), C44(H44), C5(H5), C42(H42), C43(H43), C45A(H45A),
 C44A(H44A), C43A(H43A), C42A(H42A), C41A(H41A)
5.c Idealised Me refined as rotating group:
 C26(H26A,H26B,H26C), C52(H52A,H52B,H52C)
;
_smtbx_masks_void_probe_radius 1.2
_smtbx_masks_void_truncation_radius 1.2

loop_
_symmetry_equiv_pos_as_xyz
'x, y, z'
'-x, -y, -z'

loop_
_atom_site_label
_atom_site_type_symbol
_atom_site_fract_x
_atom_site_fract_y
_atom_site_fract_z
_atom_site_U_iso_or_equiv
_atom_site_adp_type
_atom_site_occupancy
_atom_site_site_symmetry_order
_atom_site_calc_flag
_atom_site_refinement_flags_posn
_atom_site_refinement_flags_adp
_atom_site_refinement_flags_occupancy
_atom_site_disorder_assembly
_atom_site_disorder_group
Zn2 Zn 0.66946(3) 0.40609(3) 0.54052(3) 0.04622(12) Uani 1 1 d . . . . .
Zn1 Zn 0.25523(3) 0.58149(3) 0.66019(3) 0.04781(13) Uani 1 1 d . . . . .
S1 S 0.49151(5) 0.56723(5) 0.61940(5) 0.04107(16) Uani 1 1 d . . . . .
S2 S 0.79059(6) 0.18637(6) 0.53341(6) 0.04961(18) Uani 1 1 d . . . . .
O2 O 0.56827(14) 0.46241(15) 0.63780(14) 0.0442(4) Uani 1 1 d . . . . .
O1 O 0.45207(14) 0.60880(15) 0.52382(14) 0.0441(4) Uani 1 1 d . . . . .
O4 O 0.77624(17) 0.26040(17) 0.43603(16) 0.0546(5) Uani 1 1 d . . . . .
O3 O 0.75556(19) 0.09286(18) 0.55291(19) 0.0638(6) Uani 1 1 d . . . . .
N1 N 0.39862(17) 0.56395(19) 0.69478(17) 0.0434(5) Uani 1 1 d . . . . .
N2 N 0.73984(19) 0.25538(18) 0.60220(18) 0.0480(5) Uani 1 1 d . . . . .
C20 C 0.5570(2) 0.6548(2) 0.6294(2) 0.0450(6) Uani 1 1 d . . . . .
C32 C 0.6864(2) 0.6109(2) 0.3871(2) 0.0510(7) Uani 1 1 d . . . . .
H32 H 0.61512 0.624366 0.377751 0.061 Uiso 1 1 calc R U . . .
C25 C 0.5041(3) 0.7624(2) 0.6104(3) 0.0568(8) Uani 1 1 d . . . . .
H25 H 0.436163 0.788766 0.587501 0.068 Uiso 1 1 calc R U . . .
C27 C 0.7388(2) 0.5123(2) 0.4480(2) 0.0475(6) Uani 1 1 d . . . . .
C21 C 0.6563(2) 0.6166(2) 0.6624(2) 0.0497(6) Uani 1 1 d . . . . .
H21 H 0.692224 0.543361 0.674578 0.06 Uiso 1 1 calc R U . . .
C14 C 0.3839(2) 0.4495(2) 0.8636(2) 0.0466(6) Uani 1 1 d . . . . .
C7 C 0.4265(2) 0.5397(2) 0.7954(2) 0.0462(6) Uani 1 1 d . . . . .
H7 H 0.503624 0.512565 0.796109 0.055 Uiso 1 1 calc R U . . .
C46 C 0.9253(2) 0.1402(2) 0.5492(2) 0.0516(7) Uani 1 1 d . . . . .
C19 C 0.4035(2) 0.3542(2) 0.8428(2) 0.0529(7) Uani 1 1 d . . . . .
H19 H 0.439926 0.348017 0.784573 0.063 Uiso 1 1 calc R U . . .
C28 C 0.8409(3) 0.5012(3) 0.4641(2) 0.0571(7) Uani 1 1 d . . . . .
H28 H 0.878017 0.436479 0.507603 0.068 Uiso 1 1 calc R U . . .
C8 C 0.3980(2) 0.6390(2) 0.8254(2) 0.0493(6) Uani 1 1 d . . . . .
C39 C 0.6917(3) 0.2976(3) 0.8300(2) 0.0595(8) Uani 1 1 d . . . . .
H39 H 0.63242 0.270956 0.848949 0.071 Uiso 1 1 calc R U . . .
C34 C 0.7590(3) 0.2717(2) 0.7565(2) 0.0558(7) Uani 1 1 d . . . . .
C47 C 0.9692(3) 0.0357(3) 0.6042(3) 0.0619(8) Uani 1 1 d . . . . .
H47 H 0.92765 -0.012636 0.631091 0.074 Uiso 1 1 calc R U . . .
C33 C 0.7456(3) 0.1974(2) 0.7057(2) 0.0560(8) Uani 1 1 d . . . . .
H33 H 0.810099 0.137161 0.714375 0.067 Uiso 0.647(15) 1 calc R U P A 1
H33A H 0.813412 0.141763 0.711688 0.067 Uiso 0.353(15) 1 calc R U P A 2
C51 C 0.9879(3) 0.2089(3) 0.5067(3) 0.0611(8) Uani 1 1 d . . . . .
H51 H 0.958321 0.279652 0.467521 0.073 Uiso 1 1 calc R U . . .
C24 C 0.5530(3) 0.8302(3) 0.6256(3) 0.0624(8) Uani 1 1 d . . . . .
H24 H 0.517933 0.903807 0.611826 0.075 Uiso 1 1 calc R U . . .
C15 C 0.3318(3) 0.4550(3) 0.9497(2) 0.0596(8) Uani 1 1 d . . . . .
H15 H 0.316925 0.519163 0.965387 0.072 Uiso 1 1 calc R U . . .
C23 C 0.6512(3) 0.7936(3) 0.6601(3) 0.0599(8) Uani 1 1 d . . . . .
C22 C 0.7026(3) 0.6862(3) 0.6773(3) 0.0580(8) Uani 1 1 d . . . . .
H22 H 0.770761 0.660137 0.699706 0.07 Uiso 1 1 calc R U . . .
C38 C 0.7108(3) 0.3622(3) 0.8757(3) 0.0687(9) Uani 1 1 d . . . . .
H38 H 0.663597 0.380471 0.92489 0.082 Uiso 1 1 calc R U . . .
C1 C 0.1307(2) 0.5759(3) 0.7480(2) 0.0585(6) Uani 1 1 d . U . . .
C35 C 0.8445(3) 0.3134(3) 0.7299(3) 0.0671(9) Uani 1 1 d . . . . .
H35 H 0.890238 0.297933 0.678747 0.081 Uiso 1 1 calc R U . . .
C29 C 0.8909(3) 0.5812(3) 0.4189(3) 0.0707(10) Uani 1 1 d . . . . .
H29 H 0.960666 0.570828 0.431473 0.085 Uiso 1 1 calc R U . . .
C40 C 0.6492(8) 0.1451(7) 0.7370(6) 0.0556(16) Uani 0.647(15) 1 d . U P A 1
C18 C 0.3708(3) 0.2690(3) 0.9054(3) 0.0643(8) Uani 1 1 d . . . . .
H18 H 0.384468 0.205074 0.889648 0.077 Uiso 1 1 calc R U . . .
C48 C 1.0740(3) 0.0029(3) 0.6193(3) 0.0691(9) Uani 1 1 d . . . . .
H48 H 1.103546 -0.067832 0.658398 0.083 Uiso 1 1 calc R U . . .
C37 C 0.7973(3) 0.4003(3) 0.8506(3) 0.0729(10) Uani 1 1 d . . . . .
H37 H 0.811022 0.442159 0.883915 0.088 Uiso 1 1 calc R U . . .
C9 C 0.4687(3) 0.6584(3) 0.8700(3) 0.0661(9) Uani 1 1 d . . . . .
H9 H 0.535756 0.610238 0.879802 0.079 Uiso 1 1 calc R U . . .
C50 C 1.0921(3) 0.1747(3) 0.5212(3) 0.0675(9) Uani 1 1 d . . . . .
H50 H 1.134204 0.222041 0.491819 0.081 Uiso 1 1 calc R U . . .
C16 C 0.3009(3) 0.3689(3) 1.0131(3) 0.0689(9) Uani 1 1 d . . . . .
H16 H 0.267271 0.373592 1.072803 0.083 Uiso 1 1 calc R U . . .
C49 C 1.1369(3) 0.0709(3) 0.5787(3) 0.0690(10) Uani 1 1 d . . . . .
C26 C 0.7027(4) 0.8662(3) 0.6816(3) 0.0774(11) Uani 1 1 d . . . . .
H26A H 0.680331 0.938444 0.636621 0.116 Uiso 1 1 calc R U . . .
H26B H 0.778026 0.839223 0.674774 0.116 Uiso 1 1 calc R U . . .
H26C H 0.683113 0.867855 0.747321 0.116 Uiso 1 1 calc R U . . .
C36 C 0.8642(3) 0.3769(3) 0.7762(3) 0.0714(9) Uani 1 1 d . . . . .
H36 H 0.923112 0.404186 0.757207 0.086 Uiso 1 1 calc R U . . .
C13 C 0.3012(3) 0.7098(3) 0.8126(3) 0.0722(10) Uani 1 1 d . . . . .
H13 H 0.250692 0.697329 0.782918 0.087 Uiso 1 1 calc R U . . .
C11 C 0.3479(4) 0.8177(3) 0.8869(3) 0.0744(10) Uani 1 1 d . . . . .
H11 H 0.330619 0.878697 0.907773 0.089 Uiso 1 1 calc R U . . .
C17 C 0.3183(3) 0.2758(3) 0.9909(3) 0.0682(9) Uani 1 1 d . . . . .
H17 H 0.294625 0.217593 1.033609 0.082 Uiso 1 1 calc R U . . .
C31 C 0.7365(3) 0.6896(3) 0.3401(3) 0.0732(10) Uani 1 1 d . . . . .
H31 H 0.700392 0.75456 0.296146 0.088 Uiso 1 1 calc R U . . .
C6 C 0.1194(3) 0.4790(4) 0.8133(3) 0.0750(8) Uani 1 1 d . U . . .
H6 H 0.17124 0.415286 0.812944 0.09 Uiso 1 1 calc R U . . .
C30 C 0.8383(4) 0.6741(4) 0.3568(3) 0.0839(13) Uani 1 1 d . . . . .
H30 H 0.871984 0.728591 0.324729 0.101 Uiso 1 1 calc R U . . .
C12 C 0.2766(4) 0.7993(3) 0.8424(3) 0.0793(12) Uani 1 1 d . . . . .
H12 H 0.209962 0.84811 0.831995 0.095 Uiso 1 1 calc R U . . .
C41 C 0.5674(6) 0.1656(7) 0.6802(7) 0.0620(16) Uani 0.647(15) 1 d . U P A 1
H41 H 0.562505 0.217626 0.618489 0.074 Uiso 0.647(15) 1 calc R U P A 1
C52 C 1.2513(3) 0.0363(4) 0.5949(4) 0.0893(14) Uani 1 1 d . . . . .
H52A H 1.262328 0.044758 0.655263 0.134 Uiso 1 1 calc R U . . .
H52B H 1.286569 0.080398 0.541829 0.134 Uiso 1 1 calc R U . . .
H52C H 1.279304 -0.038726 0.59808 0.134 Uiso 1 1 calc R U . . .
C10 C 0.4438(3) 0.7475(4) 0.9010(3) 0.0805(12) Uani 1 1 d . . . . .
H10 H 0.49359 0.759505 0.93191 0.097 Uiso 1 1 calc R U . . .
C2 C 0.0527(3) 0.6666(4) 0.7497(3) 0.0766(9) Uani 1 1 d . U . . .
H2 H 0.056591 0.733963 0.705752 0.092 Uiso 1 1 calc R U . . .
C45 C 0.6519(7) 0.0712(6) 0.8271(7) 0.0701(18) Uani 0.647(15) 1 d . U P A 1
H45 H 0.707788 0.05634 0.865993 0.084 Uiso 0.647(15) 1 calc R U P A 1
C4 C -0.0378(4) 0.5611(6) 0.8797(4) 0.1066(14) Uani 1 1 d . U . . .
H4 H -0.094553 0.556077 0.925123 0.128 Uiso 1 1 calc R U . . .
C3 C -0.0330(3) 0.6597(5) 0.8166(4) 0.0949(12) Uani 1 1 d . U . . .
H3 H -0.086394 0.722059 0.817978 0.114 Uiso 1 1 calc R U . . .
C44 C 0.5749(9) 0.0171(7) 0.8634(8) 0.078(2) Uani 0.647(15) 1 d . U P A 1
H44 H 0.576058 -0.031299 0.926697 0.094 Uiso 0.647(15) 1 calc R U P A 1
C5 C 0.0367(4) 0.4722(5) 0.8779(4) 0.0997(13) Uani 1 1 d . U . . .
H5 H 0.031952 0.404832 0.921237 0.12 Uiso 1 1 calc R U . . .
C42 C 0.4929(6) 0.1095(6) 0.7143(8) 0.0761(19) Uani 0.647(15) 1 d . U P A 1
H42 H 0.438332 0.12243 0.674545 0.091 Uiso 0.647(15) 1 calc R U P A 1
C43 C 0.4963(7) 0.0374(7) 0.8021(9) 0.084(2) Uani 0.647(15) 1 d . U P A 1
H43 H 0.444713 -0.000316 0.82308 0.101 Uiso 0.647(15) 1 calc R U P A 1
C45A C 0.6889(11) 0.0688(8) 0.8572(8) 0.050(2) Uani 0.353(15) 1 d . U P A 2
H45A H 0.749023 0.058496 0.888867 0.06 Uiso 0.353(15) 1 calc R U P A 2
C44A C 0.6163(12) 0.0130(8) 0.9034(10) 0.063(3) Uani 0.353(15) 1 d . U P A 2
H44A H 0.62487 -0.032096 0.967869 0.076 Uiso 0.353(15) 1 calc R U P A 2
C43A C 0.5291(13) 0.0234(11) 0.8541(14) 0.063(3) Uani 0.353(15) 1 d . U P A 2
H43A H 0.480455 -0.016167 0.884822 0.075 Uiso 0.353(15) 1 calc R U P A 2
C42A C 0.5166(9) 0.0889(10) 0.7652(11) 0.056(3) Uani 0.353(15) 1 d . U P A 2
H42A H 0.458943 0.095064 0.732002 0.068 Uiso 0.353(15) 1 calc R U P A 2
C41A C 0.5883(11) 0.1506(9) 0.7178(10) 0.044(2) Uani 0.353(15) 1 d . U P A 2
H41A H 0.576641 0.198581 0.654573 0.052 Uiso 0.353(15) 1 calc R U P A 2
C40A C 0.6733(10) 0.1406(10) 0.7634(8) 0.036(2) Uani 0.353(15) 1 d . U P A 2

loop_
_atom_site_aniso_label
_atom_site_aniso_U_11
_atom_site_aniso_U_22
_atom_site_aniso_U_33
_atom_site_aniso_U_23
_atom_site_aniso_U_13
_atom_site_aniso_U_12
Zn2 0.0435(2) 0.0432(2) 0.0518(2) -0.02171(16) 0.01056(16) -0.00954(15)
Zn1 0.0419(2) 0.0572(2) 0.0525(2) -0.02708(18) 0.00532(16) -0.01732(17)
S1 0.0348(3) 0.0435(3) 0.0511(3) -0.0254(3) 0.0084(2) -0.0120(2)
S2 0.0458(4) 0.0429(3) 0.0615(4) -0.0264(3) 0.0103(3) -0.0084(3)
O2 0.0408(9) 0.0435(10) 0.0537(10) -0.0267(8) 0.0081(8) -0.0104(8)
O1 0.0367(9) 0.0524(11) 0.0496(10) -0.0240(8) 0.0053(8) -0.0154(8)
O4 0.0519(12) 0.0528(11) 0.0607(12) -0.0298(10) 0.0046(9) -0.0061(9)
O3 0.0615(13) 0.0520(12) 0.0864(17) -0.0367(12) 0.0148(12) -0.0188(10)
N1 0.0360(11) 0.0527(13) 0.0484(12) -0.0263(10) 0.0084(9) -0.0147(9)
N2 0.0461(12) 0.0408(12) 0.0557(13) -0.0220(10) 0.0109(10) -0.0078(10)
C20 0.0405(13) 0.0486(14) 0.0530(15) -0.0266(12) 0.0108(11) -0.0159(11)
C32 0.0527(16) 0.0522(16) 0.0517(16) -0.0215(13) 0.0065(13) -0.0177(13)
C25 0.0501(16) 0.0474(16) 0.080(2) -0.0310(15) 0.0079(15) -0.0152(13)
C27 0.0455(15) 0.0465(14) 0.0573(16) -0.0247(12) 0.0075(12) -0.0171(12)
C21 0.0446(15) 0.0516(15) 0.0635(17) -0.0324(14) 0.0085(13) -0.0170(12)
C14 0.0406(14) 0.0515(15) 0.0505(15) -0.0235(12) 0.0019(11) -0.0096(11)
C7 0.0373(13) 0.0548(16) 0.0523(15) -0.0267(13) 0.0030(11) -0.0120(11)
C46 0.0476(15) 0.0524(16) 0.0562(16) -0.0290(13) 0.0106(13) -0.0077(12)
C19 0.0527(16) 0.0548(16) 0.0526(16) -0.0239(13) 0.0044(13) -0.0118(13)
C28 0.0536(17) 0.0639(19) 0.0622(18) -0.0265(15) 0.0006(14) -0.0218(14)
C8 0.0499(15) 0.0560(16) 0.0505(15) -0.0268(13) 0.0056(12) -0.0185(13)
C39 0.0564(18) 0.0584(18) 0.0522(16) -0.0181(14) 0.0122(14) -0.0049(14)
C34 0.0587(18) 0.0482(15) 0.0490(15) -0.0161(13) 0.0100(13) -0.0027(13)
C47 0.0619(19) 0.0512(17) 0.0639(19) -0.0234(15) 0.0089(15) -0.0019(14)
C33 0.0572(17) 0.0409(14) 0.0575(17) -0.0148(13) 0.0177(14) -0.0054(12)
C51 0.0543(18) 0.0564(18) 0.071(2) -0.0288(16) 0.0093(15) -0.0089(14)
C24 0.064(2) 0.0484(16) 0.082(2) -0.0328(16) 0.0123(17) -0.0185(14)
C15 0.0595(19) 0.0651(19) 0.0601(18) -0.0341(16) 0.0132(15) -0.0160(15)
C23 0.068(2) 0.0583(18) 0.070(2) -0.0357(16) 0.0178(16) -0.0320(16)
C22 0.0511(17) 0.0662(19) 0.071(2) -0.0361(16) 0.0057(14) -0.0238(14)
C38 0.071(2) 0.077(2) 0.0544(18) -0.0332(17) 0.0071(16) -0.0049(18)
C1 0.0450(14) 0.0869(17) 0.0567(16) -0.0397(13) 0.0086(12) -0.0218(12)
C35 0.064(2) 0.072(2) 0.0603(19) -0.0273(17) 0.0170(16) -0.0138(17)
C29 0.065(2) 0.090(3) 0.073(2) -0.023(2) -0.0086(18) -0.044(2)
C40 0.059(4) 0.049(3) 0.059(4) -0.025(3) 0.009(2) -0.010(3)
C18 0.074(2) 0.0518(17) 0.069(2) -0.0237(16) 0.0011(17) -0.0155(16)
C48 0.063(2) 0.066(2) 0.067(2) -0.0273(17) -0.0004(17) 0.0047(17)
C37 0.076(2) 0.079(2) 0.064(2) -0.0335(19) 0.0017(18) -0.013(2)
C9 0.0564(19) 0.077(2) 0.081(2) -0.045(2) 0.0058(17) -0.0218(17)
C50 0.0504(18) 0.081(2) 0.079(2) -0.042(2) 0.0112(16) -0.0149(16)
C16 0.073(2) 0.074(2) 0.0601(19) -0.0274(17) 0.0170(17) -0.0234(18)
C49 0.0571(19) 0.082(2) 0.071(2) -0.045(2) 0.0018(16) -0.0018(18)
C26 0.084(3) 0.070(2) 0.099(3) -0.045(2) 0.008(2) -0.037(2)
C36 0.070(2) 0.080(2) 0.067(2) -0.0292(19) 0.0079(17) -0.0232(19)
C13 0.063(2) 0.073(2) 0.093(3) -0.052(2) -0.0200(19) 0.0004(17)
C11 0.092(3) 0.065(2) 0.083(3) -0.043(2) 0.007(2) -0.027(2)
C17 0.078(2) 0.062(2) 0.0604(19) -0.0133(16) 0.0067(17) -0.0235(17)
C31 0.083(3) 0.060(2) 0.075(2) -0.0080(17) -0.011(2) -0.0289(19)
C6 0.0625(18) 0.0999(17) 0.073(2) -0.0325(16) 0.0095(15) -0.0373(16)
C30 0.091(3) 0.080(3) 0.086(3) -0.002(2) -0.010(2) -0.056(2)
C12 0.080(3) 0.068(2) 0.096(3) -0.047(2) -0.019(2) 0.0028(19)
C41 0.054(3) 0.057(3) 0.077(4) -0.029(3) 0.005(3) -0.013(2)
C52 0.058(2) 0.118(4) 0.092(3) -0.055(3) -0.009(2) 0.003(2)
C10 0.076(3) 0.093(3) 0.106(3) -0.064(3) 0.004(2) -0.036(2)
C2 0.0527(18) 0.1027(18) 0.084(2) -0.0545(17) 0.0065(15) -0.0104(14)
C45 0.068(4) 0.056(3) 0.073(3) -0.012(3) 0.009(3) -0.012(3)
C4 0.076(2) 0.160(3) 0.094(3) -0.059(2) 0.026(2) -0.038(2)
C3 0.0566(19) 0.132(2) 0.104(3) -0.069(2) 0.0164(18) -0.010(2)
C44 0.079(5) 0.052(3) 0.091(4) -0.016(3) 0.017(3) -0.016(4)
C5 0.088(3) 0.126(2) 0.089(3) -0.033(2) 0.030(2) -0.050(2)
C42 0.062(3) 0.073(4) 0.097(4) -0.034(3) 0.012(3) -0.023(3)
C43 0.071(4) 0.068(4) 0.108(5) -0.026(3) 0.019(3) -0.024(3)
C45A 0.065(5) 0.035(4) 0.045(4) -0.003(3) 0.004(3) -0.018(4)
C44A 0.076(6) 0.042(4) 0.063(5) -0.006(4) 0.015(4) -0.025(4)
C43A 0.063(6) 0.042(5) 0.079(6) -0.015(4) 0.020(4) -0.024(5)
C42A 0.048(4) 0.049(5) 0.073(6) -0.022(4) 0.017(3) -0.021(3)
C41A 0.043(5) 0.042(4) 0.049(4) -0.019(3) 0.007(3) -0.016(4)
C40A 0.049(5) 0.025(3) 0.037(4) -0.016(3) 0.004(3) -0.009(3)

loop_
_atom_type_symbol
_atom_type_description
_atom_type_scat_dispersion_real
_atom_type_scat_dispersion_imag
_atom_type_scat_source
C C 0.0181 0.0091 'International Tables Vol C Tables 4.2.6.8 and 6.1.1.4'
H H 0 0 'International Tables Vol C Tables 4.2.6.8 and 6.1.1.4'
N N 0.0311 0.018 'International Tables Vol C Tables 4.2.6.8 and 6.1.1.4'
O O 0.0492 0.0322 'International Tables Vol C Tables 4.2.6.8 and 6.1.1.4'
S S 0.3331 0.5567 'International Tables Vol C Tables 4.2.6.8 and 6.1.1.4'
Zn Zn -1.5491 0.6778 'International Tables Vol C Tables 4.2.6.8 and 6.1.1.4'

loop_
_exptl_crystal_face_index_h
_exptl_crystal_face_index_k
_exptl_crystal_face_index_l
_exptl_crystal_face_perp_dist
1 0 0 0.0773
1 -1 0 0.0649
-1 1 0 0.0725
0 1 0 0.0333
0 -1 0 0.0274
1 -1 1 0.0497
-1 1 -1 0.0643
1 0 1 0.0577
0 1 -1 0.0279
1 1 0 0.0495
-1 -1 0 0.0438
1 1 -1 0.0384
0 0 -1 0.0204
0 0 1 0.0124

loop_
_geom_angle_atom_site_label_1
_geom_angle_atom_site_label_2
_geom_angle_atom_site_label_3
_geom_angle
_geom_angle_site_symmetry_1
_geom_angle_site_symmetry_3
_geom_angle_publ_flag
O2 Zn2 Zn1 151.49(6) . 2_666 ?
O2 Zn2 O1 91.16(8) . 2_666 ?
O1 Zn2 Zn1 74.28(5) 2_666 2_666 ?
N2 Zn2 Zn1 97.94(7) . 2_666 ?
N2 Zn2 O2 108.98(9) . . ?
N2 Zn2 O1 100.90(9) . 2_666 ?
N2 Zn2 C27 124.42(11) . . ?
C27 Zn2 Zn1 52.44(8) . 2_666 ?
C27 Zn2 O2 114.50(10) . . ?
C27 Zn2 O1 110.84(11) . 2_666 ?
O4 Zn1 Zn2 66.49(6) 2_666 2_666 ?
O4 Zn1 C27 99.68(9) 2_666 2_666 ?
N1 Zn1 Zn2 90.41(6) . 2_666 ?
N1 Zn1 O4 99.79(9) . 2_666 ?
N1 Zn1 C27 110.34(9) . 2_666 ?
C27 Zn1 Zn2 42.18(7) 2_666 2_666 ?
C1 Zn1 Zn2 142.29(10) . 2_666 ?
C1 Zn1 O4 105.59(13) . 2_666 ?
C1 Zn1 N1 127.08(12) . . ?
C1 Zn1 C27 110.04(12) . 2_666 ?
O2 S1 N1 111.59(12) . . ?
O2 S1 C20 105.77(13) . . ?
O1 S1 O2 113.32(11) . . ?
O1 S1 N1 109.01(12) . . ?
O1 S1 C20 107.79(13) . . ?
N1 S1 C20 109.18(12) . . ?
O4 S2 N2 105.85(13) . . ?
O4 S2 C46 106.74(14) . . ?
O3 S2 O4 115.27(15) . . ?
O3 S2 N2 114.41(14) . . ?
O3 S2 C46 105.89(15) . . ?
N2 S2 C46 108.30(14) . . ?
S1 O2 Zn2 127.04(12) . . ?
S1 O1 Zn2 135.57(12) . 2_666 ?
S2 O4 Zn1 150.16(13) . 2_666 ?
S1 N1 Zn1 122.43(14) . . ?
C7 N1 Zn1 122.84(17) . . ?
C7 N1 S1 114.62(18) . . ?
S2 N2 Zn2 116.57(15) . . ?
C33 N2 Zn2 127.42(18) . . ?
C33 N2 S2 115.90(19) . . ?
C25 C20 S1 118.5(2) . . ?
C21 C20 S1 120.7(2) . . ?
C21 C20 C25 120.7(3) . . ?
C27 C32 H32 119.3 . . ?
C31 C32 H32 119.3 . . ?
C31 C32 C27 121.3(3) . . ?
C20 C25 H25 120.7 . . ?
C24 C25 C20 118.5(3) . . ?
C24 C25 H25 120.7 . . ?
Zn2 C27 Zn1 85.38(10) . 2_666 ?
C32 C27 Zn2 124.4(2) . . ?
C32 C27 Zn1 94.56(19) . 2_666 ?
C28 C27 Zn2 116.9(2) . . ?
C28 C27 Zn1 106.8(2) . 2_666 ?
C28 C27 C32 116.2(3) . . ?
C20 C21 H21 120.3 . . ?
C20 C21 C22 119.3(3) . . ?
C22 C21 H21 120.3 . . ?
C19 C14 C7 119.6(3) . . ?
C15 C14 C7 122.6(3) . . ?
C15 C14 C19 117.7(3) . . ?
N1 C7 C14 110.9(2) . . ?
N1 C7 H7 106.5 . . ?
N1 C7 C8 111.8(2) . . ?
C14 C7 H7 106.5 . . ?
C8 C7 C14 114.1(2) . . ?
C8 C7 H7 106.5 . . ?
C47 C46 S2 120.4(3) . . ?
C47 C46 C51 119.8(3) . . ?
C51 C46 S2 119.9(3) . . ?
C14 C19 H19 119.4 . . ?
C18 C19 C14 121.1(3) . . ?
C18 C19 H19 119.4 . . ?
C27 C28 H28 118.7 . . ?
C27 C28 C29 122.7(3) . . ?
C29 C28 H28 118.7 . . ?
C9 C8 C7 119.7(3) . . ?
C9 C8 C13 118.2(3) . . ?
C13 C8 C7 122.0(3) . . ?
C34 C39 H39 119.9 . . ?
C38 C39 H39 119.9 . . ?
C38 C39 C34 120.3(4) . . ?
C39 C34 C33 123.3(3) . . ?
C39 C34 C35 118.2(3) . . ?
C35 C34 C33 118.5(3) . . ?
C46 C47 H47 120.4 . . ?
C48 C47 C46 119.3(4) . . ?
C48 C47 H47 120.4 . . ?
N2 C33 C34 108.4(2) . . ?
N2 C33 H33 107 . . ?
N2 C33 H33A 104.4 . . ?
N2 C33 C40 107.1(4) . . ?
C34 C33 H33 107 . . ?
C34 C33 H33A 104.4 . . ?
C34 C33 C40 119.7(4) . . ?
C40 C33 H33 107 . . ?
C40A C33 N2 125.7(6) . . ?
C40A C33 C34 107.6(6) . . ?
C40A C33 H33A 104.4 . . ?
C46 C51 H51 119.9 . . ?
C50 C51 C46 120.2(3) . . ?
C50 C51 H51 119.9 . . ?
C25 C24 H24 119.1 . . ?
C23 C24 C25 121.9(3) . . ?
C23 C24 H24 119.1 . . ?
C14 C15 H15 119.5 . . ?
C16 C15 C14 121.0(3) . . ?
C16 C15 H15 119.5 . . ?
C24 C23 C22 118.4(3) . . ?
C24 C23 C26 122.0(3) . . ?
C22 C23 C26 119.6(4) . . ?
C21 C22 C23 121.2(3) . . ?
C21 C22 H22 119.4 . . ?
C23 C22 H22 119.4 . . ?
C39 C38 H38 119.5 . . ?
C37 C38 C39 120.9(3) . . ?
C37 C38 H38 119.5 . . ?
C6 C1 Zn1 120.8(3) . . ?
C2 C1 Zn1 122.2(3) . . ?
C2 C1 C6 116.9(4) . . ?
C34 C35 H35 119.2 . . ?
C36 C35 C34 121.6(3) . . ?
C36 C35 H35 119.2 . . ?
C28 C29 H29 120.4 . . ?
C30 C29 C28 119.1(3) . . ?
C30 C29 H29 120.4 . . ?
C41 C40 C33 125.8(6) . . ?
C45 C40 C33 115.7(7) . . ?
C45 C40 C41 118.4(8) . . ?
C19 C18 H18 119.7 . . ?
C19 C18 C17 120.5(3) . . ?
C17 C18 H18 119.7 . . ?
C47 C48 H48 119.2 . . ?
C47 C48 C49 121.5(4) . . ?
C49 C48 H48 119.2 . . ?
C38 C37 H37 120.2 . . ?
C38 C37 C36 119.5(4) . . ?
C36 C37 H37 120.2 . . ?
C8 C9 H9 119.4 . . ?
C8 C9 C10 121.1(4) . . ?
C10 C9 H9 119.4 . . ?
C51 C50 H50 119.7 . . ?
C51 C50 C49 120.7(4) . . ?
C49 C50 H50 119.7 . . ?
C15 C16 H16 119.6 . . ?
C15 C16 C17 120.8(3) . . ?
C17 C16 H16 119.6 . . ?
C48 C49 C50 118.5(3) . . ?
C48 C49 C52 122.1(4) . . ?
C50 C49 C52 119.4(4) . . ?
C23 C26 H26A 109.5 . . ?
C23 C26 H26B 109.5 . . ?
C23 C26 H26C 109.5 . . ?
H26A C26 H26B 109.5 . . ?
H26A C26 H26C 109.5 . . ?
H26B C26 H26C 109.5 . . ?
C35 C36 C37 119.5(4) . . ?
C35 C36 H36 120.3 . . ?
C37 C36 H36 120.3 . . ?
C8 C13 H13 119.6 . . ?
C8 C13 C12 120.7(4) . . ?
C12 C13 H13 119.6 . . ?
C12 C11 H11 120.3 . . ?
C10 C11 H11 120.3 . . ?
C10 C11 C12 119.4(3) . . ?
C18 C17 H17 120.6 . . ?
C16 C17 C18 118.7(3) . . ?
C16 C17 H17 120.6 . . ?
C32 C31 H31 119.9 . . ?
C30 C31 C32 120.3(4) . . ?
C30 C31 H31 119.9 . . ?
C1 C6 H6 118.7 . . ?
C5 C6 C1 122.7(5) . . ?
C5 C6 H6 118.7 . . ?
C29 C30 C31 120.3(3) . . ?
C29 C30 H30 119.8 . . ?
C31 C30 H30 119.8 . . ?
C13 C12 H12 119.7 . . ?
C11 C12 C13 120.5(4) . . ?
C11 C12 H12 119.7 . . ?
C40 C41 H41 120.2 . . ?
C42 C41 C40 119.6(7) . . ?
C42 C41 H41 120.2 . . ?
C49 C52 H52A 109.5 . . ?
C49 C52 H52B 109.5 . . ?
C49 C52 H52C 109.5 . . ?
H52A C52 H52B 109.5 . . ?
H52A C52 H52C 109.5 . . ?
H52B C52 H52C 109.5 . . ?
C9 C10 H10 120 . . ?
C11 C10 C9 120.0(4) . . ?
C11 C10 H10 120 . . ?
C1 C2 H2 119.8 . . ?
C1 C2 C3 120.5(5) . . ?
C3 C2 H2 119.8 . . ?
C40 C45 H45 118.9 . . ?
C40 C45 C44 122.3(9) . . ?
C44 C45 H45 118.9 . . ?
C3 C4 H4 119.5 . . ?
C5 C4 H4 119.5 . . ?
C5 C4 C3 121.0(5) . . ?
C2 C3 H3 120.5 . . ?
C4 C3 C2 119.1(5) . . ?
C4 C3 H3 120.5 . . ?
C45 C44 H44 121.4 . . ?
C43 C44 C45 117.2(8) . . ?
C43 C44 H44 121.4 . . ?
C6 C5 H5 120.1 . . ?
C4 C5 C6 119.8(5) . . ?
C4 C5 H5 120.1 . . ?
C41 C42 H42 119.2 . . ?
C43 C42 C41 121.6(8) . . ?
C43 C42 H42 119.2 . . ?
C44 C43 H43 119.6 . . ?
C42 C43 C44 120.8(8) . . ?
C42 C43 H43 119.6 . . ?
C44A C45A H45A 119.9 . . ?
C44A C45A C40A 120.1(11) . . ?
C40A C45A H45A 119.9 . . ?
C45A C44A H44A 119.9 . . ?
C45A C44A C43A 120.1(11) . . ?
C43A C44A H44A 119.9 . . ?
C44A C43A H43A 120.4 . . ?
C42A C43A C44A 119.3(11) . . ?
C42A C43A H43A 120.4 . . ?
C43A C42A H42A 119.3 . . ?
C43A C42A C41A 121.4(12) . . ?
C41A C42A H42A 119.3 . . ?
C42A C41A H41A 119.9 . . ?
C40A C41A C42A 120.2(10) . . ?
C40A C41A H41A 119.9 . . ?
C45A C40A C33 125.4(9) . . ?
C41A C40A C33 115.4(8) . . ?
C41A C40A C45A 118.8(9) . . ?

loop_
_geom_bond_atom_site_label_1
_geom_bond_atom_site_label_2
_geom_bond_distance
_geom_bond_site_symmetry_2
_geom_bond_publ_flag
Zn2 Zn1 2.9726(5) 2_666 ?
Zn2 O2 2.0333(18) . ?
Zn2 O1 2.1120(19) 2_666 ?
Zn2 N2 1.965(2) . ?
Zn2 C27 2.003(3) . ?
Zn1 O4 2.122(2) 2_666 ?
Zn1 N1 2.006(2) . ?
Zn1 C27 2.364(3) 2_666 ?
Zn1 C1 1.983(3) . ?
S1 O2 1.4739(19) . ?
S1 O1 1.453(2) . ?
S1 N1 1.561(2) . ?
S1 C20 1.756(3) . ?
S2 O4 1.460(2) . ?
S2 O3 1.434(2) . ?
S2 N2 1.581(2) . ?
S2 C46 1.767(3) . ?
N1 C7 1.494(4) . ?
N2 C33 1.473(4) . ?
C20 C25 1.395(4) . ?
C20 C21 1.385(4) . ?
C32 H32 0.95 . ?
C32 C27 1.397(4) . ?
C32 C31 1.386(5) . ?
C25 H25 0.95 . ?
C25 C24 1.388(5) . ?
C27 C28 1.394(4) . ?
C21 H21 0.95 . ?
C21 C22 1.386(4) . ?
C14 C7 1.523(4) . ?
C14 C19 1.396(4) . ?
C14 C15 1.384(4) . ?
C7 H7 1 . ?
C7 C8 1.512(4) . ?
C46 C47 1.391(5) . ?
C46 C51 1.394(5) . ?
C19 H19 0.95 . ?
C19 C18 1.378(5) . ?
C28 H28 0.95 . ?
C28 C29 1.395(5) . ?
C8 C9 1.374(5) . ?
C8 C13 1.377(5) . ?
C39 H39 0.95 . ?
C39 C34 1.391(4) . ?
C39 C38 1.389(5) . ?
C34 C33 1.529(5) . ?
C34 C35 1.395(5) . ?
C47 H47 0.95 . ?
C47 C48 1.383(5) . ?
C33 H33 1 . ?
C33 H33A 1 . ?
C33 C40 1.616(9) . ?
C33 C40A 1.440(11) . ?
C51 H51 0.95 . ?
C51 C50 1.374(5) . ?
C24 H24 0.95 . ?
C24 C23 1.382(5) . ?
C15 H15 0.95 . ?
C15 C16 1.380(5) . ?
C23 C22 1.390(5) . ?
C23 C26 1.517(5) . ?
C22 H22 0.95 . ?
C38 H38 0.95 . ?
C38 C37 1.379(6) . ?
C1 C6 1.399(6) . ?
C1 C2 1.384(5) . ?
C35 H35 0.95 . ?
C35 C36 1.387(6) . ?
C29 H29 0.95 . ?
C29 C30 1.359(6) . ?
C40 C41 1.393(10) . ?
C40 C45 1.377(9) . ?
C18 H18 0.95 . ?
C18 C17 1.382(5) . ?
C48 H48 0.95 . ?
C48 C49 1.386(6) . ?
C37 H37 0.95 . ?
C37 C36 1.388(5) . ?
C9 H9 0.95 . ?
C9 C10 1.392(5) . ?
C50 H50 0.95 . ?
C50 C49 1.397(6) . ?
C16 H16 0.95 . ?
C16 C17 1.381(5) . ?
C49 C52 1.510(5) . ?
C26 H26A 0.98 . ?
C26 H26B 0.98 . ?
C26 H26C 0.98 . ?
C36 H36 0.95 . ?
C13 H13 0.95 . ?
C13 C12 1.387(5) . ?
C11 H11 0.95 . ?
C11 C12 1.371(6) . ?
C11 C10 1.365(6) . ?
C17 H17 0.95 . ?
C31 H31 0.95 . ?
C31 C30 1.379(6) . ?
C6 H6 0.95 . ?
C6 C5 1.371(6) . ?
C30 H30 0.95 . ?
C12 H12 0.95 . ?
C41 H41 0.95 . ?
C41 C42 1.391(9) . ?
C52 H52A 0.98 . ?
C52 H52B 0.98 . ?
C52 H52C 0.98 . ?
C10 H10 0.95 . ?
C2 H2 0.95 . ?
C2 C3 1.421(6) . ?
C45 H45 0.95 . ?
C45 C44 1.404(11) . ?
C4 H4 0.95 . ?
C4 C3 1.382(8) . ?
C4 C5 1.344(8) . ?
C3 H3 0.95 . ?
C44 H44 0.95 . ?
C44 C43 1.404(13) . ?
C5 H5 0.95 . ?
C42 H42 0.95 . ?
C42 C43 1.342(12) . ?
C43 H43 0.95 . ?
C45A H45A 0.95 . ?
C45A C44A 1.391(14) . ?
C45A C40A 1.410(12) . ?
C44A H44A 0.95 . ?
C44A C43A 1.42(2) . ?
C43A H43A 0.95 . ?
C43A C42A 1.324(19) . ?
C42A H42A 0.95 . ?
C42A C41A 1.436(14) . ?
C41A H41A 0.95 . ?
C41A C40A 1.369(15) . ?

loop_
_geom_torsion_atom_site_label_1
_geom_torsion_atom_site_label_2
_geom_torsion_atom_site_label_3
_geom_torsion_atom_site_label_4
_geom_torsion
_geom_torsion_site_symmetry_1
_geom_torsion_site_symmetry_2
_geom_torsion_site_symmetry_3
_geom_torsion_site_symmetry_4
_geom_torsion_publ_flag
Zn2 N2 C33 C34 -38.9(4) . . . . ?
Zn2 N2 C33 C40 91.5(4) . . . . ?
Zn2 N2 C33 C40A 90.2(7) . . . . ?
Zn2 C27 C28 C29 -165.8(3) . . . . ?
Zn1 N1 C7 C14 47.0(3) . . . . ?
Zn1 N1 C7 C8 -81.6(3) . . . . ?
Zn1 C27 C28 C29 100.8(3) 2_666 . . . ?
Zn1 C1 C6 C5 177.3(4) . . . . ?
Zn1 C1 C2 C3 -177.2(3) . . . . ?
S1 N1 C7 C14 -129.2(2) . . . . ?
S1 N1 C7 C8 102.2(2) . . . . ?
S1 C20 C25 C24 175.0(3) . . . . ?
S1 C20 C21 C22 -174.5(2) . . . . ?
S2 N2 C33 C34 145.0(2) . . . . ?
S2 N2 C33 C40 -84.6(4) . . . . ?
S2 N2 C33 C40A -85.9(7) . . . . ?
S2 C46 C47 C48 -176.9(3) . . . . ?
S2 C46 C51 C50 177.8(3) . . . . ?
O2 S1 O1 Zn2 87.22(17) . . . 2_666 ?
O2 S1 N1 Zn1 -112.62(16) . . . . ?
O2 S1 N1 C7 63.6(2) . . . . ?
O2 S1 C20 C25 176.7(2) . . . . ?
O2 S1 C20 C21 -8.1(3) . . . . ?
O1 S1 O2 Zn2 30.89(18) . . . . ?
O1 S1 N1 Zn1 13.30(19) . . . . ?
O1 S1 N1 C7 -170.49(18) . . . . ?
O1 S1 C20 C25 55.1(3) . . . . ?
O1 S1 C20 C21 -129.6(2) . . . . ?
O4 S2 N2 Zn2 3.99(19) . . . . ?
O4 S2 N2 C33 -179.5(2) . . . . ?
O4 S2 C46 C47 -144.6(3) . . . . ?
O4 S2 C46 C51 35.8(3) . . . . ?
O3 S2 O4 Zn1 146.1(3) . . . 2_666 ?
O3 S2 N2 Zn2 -124.05(17) . . . . ?
O3 S2 N2 C33 52.5(3) . . . . ?
O3 S2 C46 C47 -21.3(3) . . . . ?
O3 S2 C46 C51 159.1(3) . . . . ?
N1 S1 O2 Zn2 154.40(13) . . . . ?
N1 S1 O1 Zn2 -37.69(19) . . . 2_666 ?
N1 S1 C20 C25 -63.1(3) . . . . ?
N1 S1 C20 C21 112.1(2) . . . . ?
N1 C7 C8 C9 -132.6(3) . . . . ?
N1 C7 C8 C13 49.8(4) . . . . ?
N2 S2 O4 Zn1 18.6(3) . . . 2_666 ?
N2 S2 C46 C47 101.9(3) . . . . ?
N2 S2 C46 C51 -77.8(3) . . . . ?
N2 C33 C40 C41 -9.4(10) . . . . ?
N2 C33 C40 C45 168.3(6) . . . . ?
N2 C33 C40A C45A 167.1(9) . . . . ?
N2 C33 C40A C41A -5.8(15) . . . . ?
C20 S1 O2 Zn2 -86.99(16) . . . . ?
C20 S1 O1 Zn2 -156.09(16) . . . 2_666 ?
C20 S1 N1 Zn1 130.82(16) . . . . ?
C20 S1 N1 C7 -53.0(2) . . . . ?
C20 C25 C24 C23 -1.0(5) . . . . ?
C20 C21 C22 C23 0.2(5) . . . . ?
C32 C27 C28 C29 -3.1(5) . . . . ?
C32 C31 C30 C29 0.5(7) . . . . ?
C25 C20 C21 C22 0.7(5) . . . . ?
C25 C24 C23 C22 1.8(5) . . . . ?
C25 C24 C23 C26 -176.8(4) . . . . ?
C27 C32 C31 C30 -3.7(6) . . . . ?
C27 C28 C29 C30 0.2(6) . . . . ?
C21 C20 C25 C24 -0.3(5) . . . . ?
C14 C7 C8 C9 100.5(3) . . . . ?
C14 C7 C8 C13 -77.2(4) . . . . ?
C14 C19 C18 C17 -0.5(6) . . . . ?
C14 C15 C16 C17 -2.2(6) . . . . ?
C7 C14 C19 C18 176.6(3) . . . . ?
C7 C14 C15 C16 -175.1(3) . . . . ?
C7 C8 C9 C10 -178.1(4) . . . . ?
C7 C8 C13 C12 178.8(4) . . . . ?
C46 S2 O4 Zn1 -96.6(3) . . . 2_666 ?
C46 S2 N2 Zn2 118.14(17) . . . . ?
C46 S2 N2 C33 -65.3(3) . . . . ?
C46 C47 C48 C49 -1.8(5) . . . . ?
C46 C51 C50 C49 -0.1(5) . . . . ?
C19 C14 C7 N1 51.5(3) . . . . ?
C19 C14 C7 C8 178.9(3) . . . . ?
C19 C14 C15 C16 0.5(5) . . . . ?
C19 C18 C17 C16 -1.1(6) . . . . ?
C28 C29 C30 C31 1.2(7) . . . . ?
C8 C9 C10 C11 -0.3(7) . . . . ?
C8 C13 C12 C11 -1.2(7) . . . . ?
C39 C34 C33 N2 123.2(3) . . . . ?
C39 C34 C33 C40 0.0(6) . . . . ?
C39 C34 C33 C40A -15.4(7) . . . . ?
C39 C34 C35 C36 1.6(5) . . . . ?
C39 C38 C37 C36 2.4(6) . . . . ?
C34 C39 C38 C37 -1.2(6) . . . . ?
C34 C33 C40 C41 114.3(8) . . . . ?
C34 C33 C40 C45 -67.9(8) . . . . ?
C34 C33 C40A C45A -63.4(13) . . . . ?
C34 C33 C40A C41A 123.6(11) . . . . ?
C34 C35 C36 C37 -0.4(6) . . . . ?
C47 C46 C51 C50 -1.9(5) . . . . ?
C47 C48 C49 C50 -0.1(5) . . . . ?
C47 C48 C49 C52 179.8(4) . . . . ?
C33 C34 C35 C36 -176.7(3) . . . . ?
C33 C40 C41 C42 175.9(7) . . . . ?
C33 C40 C45 C44 -178.4(7) . . . . ?
C51 C46 C47 C48 2.8(5) . . . . ?
C51 C50 C49 C48 1.1(5) . . . . ?
C51 C50 C49 C52 -178.8(4) . . . . ?
C24 C23 C22 C21 -1.4(5) . . . . ?
C15 C14 C7 N1 -132.9(3) . . . . ?
C15 C14 C7 C8 -5.5(4) . . . . ?
C15 C14 C19 C18 0.8(5) . . . . ?
C15 C16 C17 C18 2.4(6) . . . . ?
C38 C39 C34 C33 177.4(3) . . . . ?
C38 C39 C34 C35 -0.8(5) . . . . ?
C38 C37 C36 C35 -1.6(6) . . . . ?
C1 C6 C5 C4 0.2(8) . . . . ?
C1 C2 C3 C4 -0.3(7) . . . . ?
C35 C34 C33 N2 -58.6(4) . . . . ?
C35 C34 C33 C40 178.3(5) . . . . ?
C35 C34 C33 C40A 162.8(6) . . . . ?
C40 C41 C42 C43 1.7(12) . . . . ?
C40 C45 C44 C43 2.9(13) . . . . ?
C9 C8 C13 C12 1.1(6) . . . . ?
C26 C23 C22 C21 177.3(3) . . . . ?
C13 C8 C9 C10 -0.4(6) . . . . ?
C31 C32 C27 Zn2 166.1(3) . . . . ?
C31 C32 C27 Zn1 -106.4(3) . . . 2_666 ?
C31 C32 C27 C28 4.8(5) . . . . ?
C6 C1 C2 C3 1.2(6) . . . . ?
C12 C11 C10 C9 0.2(7) . . . . ?
C41 C40 C45 C44 -0.5(13) . . . . ?
C41 C42 C43 C44 0.8(13) . . . . ?
C10 C11 C12 C13 0.5(7) . . . . ?
C2 C1 C6 C5 -1.1(6) . . . . ?
C45 C40 C41 C42 -1.8(13) . . . . ?
C45 C44 C43 C42 -3.0(13) . . . . ?
C3 C4 C5 C6 0.7(9) . . . . ?
C5 C4 C3 C2 -0.7(8) . . . . ?
C45A C44A C43A C42A -2(2) . . . . ?
C44A C45A C40A C33 -175.5(11) . . . . ?
C44A C45A C40A C41A -2.8(19) . . . . ?
C44A C43A C42A C41A -1(2) . . . . ?
C43A C42A C41A C40A 1.8(19) . . . . ?
C42A C41A C40A C33 173.5(9) . . . . ?
C42A C41A C40A C45A 0(2) . . . . ?
C40A C45A C44A C43A 3.7(19) . . . . ?

loop_
_exptl_oxdiff_crystal_face_indexfrac_h
_exptl_oxdiff_crystal_face_indexfrac_k
_exptl_oxdiff_crystal_face_indexfrac_l
_exptl_oxdiff_crystal_face_x
_exptl_oxdiff_crystal_face_y
_exptl_oxdiff_crystal_face_z
0.9988 -0.0003 -0.0009 -0.0743 0.0221 -0.0904
0.9995 -1.0000 -0.0002 -0.1857 -0.0108 -0.0503
-0.9995 1.0000 0.0002 0.1857 0.0108 0.0503
-0.0007 0.9997 -0.0007 0.1115 0.0329 -0.0400
0.0007 -0.9997 0.0007 -0.1115 -0.0329 0.0400
0.9996 -1.0000 1.0000 -0.1960 -0.1202 -0.0617
-0.9996 1.0000 -1.0000 0.1960 0.1202 0.0617
0.9990 -0.0003 0.9994 -0.0845 -0.0873 -0.1018
-0.0008 0.9996 -1.0010 0.1217 0.1423 -0.0287
0.9981 0.9993 -0.0016 0.0372 0.0549 -0.1304
-0.9981 -0.9993 0.0016 -0.0372 -0.0549 0.1304
0.9980 0.9993 -1.0019 0.0474 0.1644 -0.1190
-0.0001 -0.0000 -1.0003 0.0102 0.1094 0.0114
0.0001 0.0000 1.0003 -0.0102 -0.1094 -0.0114

loop_
_smtbx_masks_void_nr
_smtbx_masks_void_average_x
_smtbx_masks_void_average_y
_smtbx_masks_void_average_z
_smtbx_masks_void_volume
_smtbx_masks_void_count_electrons
_smtbx_masks_void_content
1 0.000 0.000 0.000 376.3 88.7 ?
2 0.070 0.415 0.374 13.8 0.0 ?
3 -0.070 0.585 0.626 13.8 0.0 ?
